data_7250694
loop_
_publ_author_name
'Shupletsov, Leonid'
'Schieck, Alina C.'
'Senkovska, Irena'
'Bon, Volodymyr'
'Kaskel, Stefan'

_publ_section_title
;
 The use of a dynamic solvent system as a novel approach to sustainable
 MOF crystallization
;
_journal_issue 34
_journal_name_full 'Green Chemistry'
_journal_page_first 10218
_journal_page_last 10233
_journal_paper_doi 10.1039/D5GC01029B
_journal_volume 27
_journal_year 2025
_chemical_formula_sum 'C12 H8 N4 Ni O2'
_chemical_formula_weight 298.93
_chemical_name_systematic Ni-bdp
_space_group_crystal_system orthorhombic
_space_group_IT_number 74
_space_group_name_Hall '-I 2b 2'
_space_group_name_H-M_alt 'I m m a'
_atom_sites_solution_hydrogens geom
_audit_creation_method SHELXL-2018/3
_audit_update_record
;
2025-02-23 deposited with the CCDC.	2025-07-16 downloaded from the CCDC.
;
_cell_angle_alpha 90
_cell_angle_beta 90
_cell_angle_gamma 90
_cell_formula_units_Z 4
_cell_length_a 22.000(4)
_cell_length_b 6.9300(14)
_cell_length_c 14.760(3)
_cell_measurement_reflns_used 687
_cell_measurement_temperature 296(2)
_cell_measurement_theta_max 24.24
_cell_measurement_theta_min 3.86
_cell_volume 2250.3(8)
_computing_cell_refinement mxcube
_computing_data_collection mxcube
_computing_data_reduction 'XDSAPP 3.0'
_computing_structure_refinement 'SHELXL-2018/3 (Sheldrick, 2018)'
_computing_structure_solution 'SHELXT 2018/2 (Sheldrick, 2018)'
_diffrn_ambient_temperature 296(2)
_diffrn_measured_fraction_theta_full 0.995
_diffrn_measured_fraction_theta_max 0.905
_diffrn_measurement_device_type 'Pilatus 2M'
_diffrn_measurement_method '\D\f scans'
_diffrn_radiation_type synchrotron
_diffrn_radiation_wavelength 0.7749
_diffrn_reflns_av_R_equivalents 0.0335
_diffrn_reflns_av_unetI/netI 0.0244
_diffrn_reflns_Laue_measured_fraction_full 0.995
_diffrn_reflns_Laue_measured_fraction_max 0.905
_diffrn_reflns_limit_h_max 26
_diffrn_reflns_limit_h_min -28
_diffrn_reflns_limit_k_max 8
_diffrn_reflns_limit_k_min -8
_diffrn_reflns_limit_l_max 20
_diffrn_reflns_limit_l_min -20
_diffrn_reflns_number 8438
_diffrn_reflns_point_group_measured_fraction_full 0.995
_diffrn_reflns_point_group_measured_fraction_max 0.905
_diffrn_reflns_theta_full 27.706
_diffrn_reflns_theta_max 32.994
_diffrn_reflns_theta_min 1.811
_diffrn_source 'BESSY BL MX-14.2'
_exptl_absorpt_coefficient_mu 1.088
_exptl_crystal_colour yellow
_exptl_crystal_density_diffrn 0.882
_exptl_crystal_description stick
_exptl_crystal_F_000 608
_exptl_crystal_size_max 0.170
_exptl_crystal_size_mid 0.100
_exptl_crystal_size_min 0.100
_refine_diff_density_max 0.790
_refine_diff_density_min -0.928
_refine_diff_density_rms 0.203
_refine_ls_extinction_method none
_refine_ls_goodness_of_fit_ref 1.206
_refine_ls_hydrogen_treatment constr
_refine_ls_matrix_type full
_refine_ls_number_parameters 52
_refine_ls_number_reflns 1637
_refine_ls_number_restraints 0
_refine_ls_restrained_S_all 1.206
_refine_ls_R_factor_all 0.0691
_refine_ls_R_factor_gt 0.0660
_refine_ls_shift/su_max 0.000
_refine_ls_shift/su_mean 0.000
_refine_ls_structure_factor_coef Fsqd
_refine_ls_weighting_details 'w=1/[\s^2^(Fo^2^)+(0.1443P)^2^+0.8283P] where P=(Fo^2^+2Fc^2^)/3'
_refine_ls_weighting_scheme calc
_refine_ls_wR_factor_gt 0.2059
_refine_ls_wR_factor_ref 0.2120
_reflns_Friedel_coverage 0.000
_reflns_number_gt 1442
_reflns_number_total 1637
_reflns_threshold_expression 'I > 2\s(I)'
_cod_data_source_file d5gc01029b3.cif
_cod_data_source_block Imma_a
_cod_depositor_comments 'Adding full bibliography for 7250692--7250694.cif.'
_cod_database_code 7250694
_shelx_shelxl_version_number 2018/3
_shelx_space_group_comment
;
The symmetry employed for this shelxl refinement is uniquely defined
by the following loop, which should always be used as a source of
symmetry information in preference to the above space-group names.
They are only intended as comments.
;
_shelx_estimated_absorpt_t_min 0.837
_shelx_estimated_absorpt_t_max 0.899

loop_
_space_group_symop_operation_xyz
'x, y, z'
'-x, -y+1/2, z'
'-x, y+1/2, -z'
'x, -y, -z'
'x+1/2, y+1/2, z+1/2'
'-x+1/2, -y+1, z+1/2'
'-x+1/2, y+1, -z+1/2'
'x+1/2, -y+1/2, -z+1/2'
'-x, -y, -z'
'x, y-1/2, -z'
'x, -y-1/2, z'
'-x, y, z'
'-x+1/2, -y+1/2, -z+1/2'
'x+1/2, y, -z+1/2'
'x+1/2, -y, z+1/2'
'-x+1/2, y+1/2, z+1/2'

loop_
_atom_site_label
_atom_site_type_symbol
_atom_site_fract_x
_atom_site_fract_y
_atom_site_fract_z
_atom_site_U_iso_or_equiv
_atom_site_adp_type
_atom_site_occupancy
_atom_site_site_symmetry_order
_atom_site_calc_flag
_atom_site_refinement_flags_posn
_atom_site_refinement_flags_adp
_atom_site_refinement_flags_occupancy
_atom_site_disorder_assembly
_atom_site_disorder_group
Ni1 Ni 0.500000 0.500000 0.500000 0.0350(3) Uani 1 4 d S T P . .
N1 N 0.43816(7) 0.3471(3) 0.44295(13) 0.0445(5) Uani 1 1 d . . . . .
C2 C 0.35792(14) 0.250000 0.3620(3) 0.0529(8) Uani 1 2 d S T P . .
C1 C 0.39003(11) 0.4062(4) 0.3951(2) 0.0553(6) Uani 1 1 d . . . . .
H1 H 0.379603 0.534637 0.385451 0.066 Uiso 1 1 calc R U . . .
C3 C 0.30279(15) 0.250000 0.3049(3) 0.0587(9) Uani 1 2 d S T P . .
C4 C 0.27604(19) 0.0834(5) 0.2766(4) 0.1157(19) Uani 1 1 d . . . . .
H4 H 0.293159 -0.033940 0.293393 0.139 Uiso 1 1 calc R U . . .
O1 O 0.500000 0.250000 0.6187(7) 0.216(7) Uani 1 4 d S T P . .
O2 O 0.500000 0.250000 0.7631(19) 0.40(2) Uani 1 4 d S T P . .

loop_
_atom_site_aniso_label
_atom_site_aniso_U_11
_atom_site_aniso_U_22
_atom_site_aniso_U_33
_atom_site_aniso_U_23
_atom_site_aniso_U_13
_atom_site_aniso_U_12
Ni1 0.0140(4) 0.0358(4) 0.0552(4) -0.00690(16) 0.000 0.000
N1 0.0221(8) 0.0418(10) 0.0695(11) -0.0063(8) -0.0044(6) 0.0035(6)
C2 0.0277(13) 0.0533(18) 0.078(2) 0.000 -0.0150(13) 0.000
C1 0.0336(11) 0.0470(13) 0.0854(16) -0.0049(11) -0.0162(10) 0.0079(9)
C3 0.0329(15) 0.0568(19) 0.086(2) 0.000 -0.0224(15) 0.000
C4 0.088(3) 0.055(2) 0.204(5) 0.003(2) -0.096(3) 0.0043(17)
O1 0.102(6) 0.41(2) 0.133(7) 0.000 0.000 0.000
O2 0.25(2) 0.65(7) 0.29(2) 0.000 0.000 0.000

loop_
_atom_type_symbol
_atom_type_description
_atom_type_scat_dispersion_real
_atom_type_scat_dispersion_imag
_atom_type_scat_source
C C 0.0040 0.0020 'International Tables Vol C Tables 4.2.6.8 and 6.1.1.4'
H H 0.0000 0.0000 'International Tables Vol C Tables 4.2.6.8 and 6.1.1.4'
N N 0.0080 0.0040 'International Tables Vol C Tables 4.2.6.8 and 6.1.1.4'
O O 0.0130 0.0070 'International Tables Vol C Tables 4.2.6.8 and 6.1.1.4'
Ni Ni 0.3260 1.3020 'International Tables Vol C Tables 4.2.6.8 and 6.1.1.4'

loop_
_geom_angle_atom_site_label_1
_geom_angle_atom_site_label_2
_geom_angle_atom_site_label_3
_geom_angle
_geom_angle_site_symmetry_1
_geom_angle_site_symmetry_3
_geom_angle_publ_flag
N1 Ni1 N1 89.69(10) 9_666 12_655 ?
N1 Ni1 N1 90.31(10) 9_666 4_566 ?
N1 Ni1 N1 180.0 12_655 4_566 ?
N1 Ni1 N1 180.0 9_666 . ?
N1 Ni1 N1 90.31(10) 12_655 . ?
N1 Ni1 N1 89.69(10) 4_566 . ?
C1 N1 N1 107.84(13) . 11_565 ?
C1 N1 Ni1 128.63(16) . . ?
N1 N1 Ni1 123.50(5) 11_565 . ?
C1 C2 C1 103.1(3) . 11_565 ?
C1 C2 C3 128.43(14) . . ?
C1 C2 C3 128.43(14) 11_565 . ?
N1 C1 C2 110.6(2) . . ?
N1 C1 H1 124.7 . . ?
C2 C1 H1 124.7 . . ?
C4 C3 C4 116.0(3) 11_565 . ?
C4 C3 C2 122.01(17) 11_565 . ?
C4 C3 C2 122.00(17) . . ?
C3 C4 C4 122.00(17) . 7_545 ?
C3 C4 H4 119.0 . . ?
C4 C4 H4 119.0 7_545 . ?

loop_
_geom_bond_atom_site_label_1
_geom_bond_atom_site_label_2
_geom_bond_distance
_geom_bond_site_symmetry_2
_geom_bond_publ_flag
Ni1 N1 1.9189(17) 9_666 ?
Ni1 N1 1.9189(17) 12_655 ?
Ni1 N1 1.9189(17) 4_566 ?
Ni1 N1 1.9190(17) . ?
N1 C1 1.337(3) . ?
N1 N1 1.346(4) 11_565 ?
C2 C1 1.382(3) . ?
C2 C1 1.382(3) 11_565 ?
C2 C3 1.477(4) . ?
C1 H1 0.9300 . ?
C3 C4 1.361(4) 11_565 ?
C3 C4 1.361(4) . ?
C4 C4 1.389(5) 7_545 ?
C4 H4 0.9300 . ?

loop_
_geom_torsion_atom_site_label_1
_geom_torsion_atom_site_label_2
_geom_torsion_atom_site_label_3
_geom_torsion_atom_site_label_4
_geom_torsion
_geom_torsion_site_symmetry_1
_geom_torsion_site_symmetry_2
_geom_torsion_site_symmetry_3
_geom_torsion_site_symmetry_4
_geom_torsion_publ_flag
N1 N1 C1 C2 -0.7(3) 11_565 . . . ?
Ni1 N1 C1 C2 177.3(2) . . . . ?
C1 C2 C1 N1 1.0(4) 11_565 . . . ?
C3 C2 C1 N1 -178.8(4) . . . . ?
C1 C2 C3 C4 0.2(8) . . . 11_565 ?
C1 C2 C3 C4 -179.6(5) 11_565 . . 11_565 ?
C1 C2 C3 C4 179.6(5) . . . . ?
C1 C2 C3 C4 -0.2(8) 11_565 . . . ?
C4 C3 C4 C4 -1.1(13) 11_565 . . 7_545 ?
C2 C3 C4 C4 179.5(7) . . . 7_545 ?
